data_4316821
loop_
_publ_author_name
'Shao-Ming Fang'
'Qiang Zhang'
'Min Hu'
'E. Carolina Sa\~nudo'
'Miao Du'
'Chun-Sen Liu'

_publ_section_title
;
 From Infinite One-Dimensional Helix to Discrete CuII15 Cluster along with
 in Situ SN2 Ring-Cleavage of cis-Epoxysuccinic Acid: pH-Controlled
 Assemblies, Crystal Structures, and Properties
;
_journal_name_full 'Inorganic Chemistry'
_journal_page_first 9617
_journal_page_last 9626
_journal_paper_doi 10.1021/ic101278w
_journal_volume 49
_journal_year 2010
_chemical_formula_sum 'C4 H7 Cu O7.5'
_chemical_formula_weight 238.64
_chemical_name_systematic
; 
 ? 
;
_space_group_IT_number 60
_symmetry_cell_setting orthorhombic
_symmetry_space_group_name_Hall '-P 2n 2ab'
_symmetry_space_group_name_H-M 'P b c n'
_atom_sites_solution_hydrogens geom
_atom_sites_solution_primary direct
_atom_sites_solution_secondary difmap
_audit_creation_method SHELXL-97
_cell_angle_alpha 90.00
_cell_angle_beta 90.00
_cell_angle_gamma 90.00
_cell_formula_units_Z 8
_cell_length_a 7.783(7)
_cell_length_b 10.951(10)
_cell_length_c 18.722(18)
_cell_measurement_reflns_used 3820
_cell_measurement_temperature 294(2)
_cell_measurement_theta_max 27.87
_cell_measurement_theta_min 3.21
_cell_volume 1596(3)
_computing_cell_refinement 'SAINT (Bruker, 2007)'
_computing_data_collection 'SMART (Bruker, 2007)'
_computing_data_reduction SAINT
_computing_molecular_graphics 'SHELXTL (Sheldrick, 2008)'
_computing_publication_material 'SHELXTL and PLATON (Spek, 2009)'
_computing_structure_refinement 'SHELXL97 (Sheldrick, 2008)'
_computing_structure_solution 'SHELXS97 (Sheldrick, 2008)'
_diffrn_ambient_temperature 294(2)
_diffrn_measured_fraction_theta_full 0.999
_diffrn_measured_fraction_theta_max 0.999
_diffrn_measurement_device_type 'Bruker SMART CCD area-detector'
_diffrn_measurement_method '\f and \w scans'
_diffrn_radiation_monochromator graphite
_diffrn_radiation_source 'fine-focus sealed tube'
_diffrn_radiation_type MoK\a
_diffrn_radiation_wavelength 0.71073
_diffrn_reflns_av_R_equivalents 0.0236
_diffrn_reflns_av_sigmaI/netI 0.0167
_diffrn_reflns_limit_h_max 9
_diffrn_reflns_limit_h_min -7
_diffrn_reflns_limit_k_max 12
_diffrn_reflns_limit_k_min -13
_diffrn_reflns_limit_l_max 22
_diffrn_reflns_limit_l_min -22
_diffrn_reflns_number 8247
_diffrn_reflns_theta_full 25.00
_diffrn_reflns_theta_max 25.00
_diffrn_reflns_theta_min 3.21
_diffrn_standards_number 0
_exptl_absorpt_coefficient_mu 2.744
_exptl_absorpt_correction_T_max 0.5965
_exptl_absorpt_correction_T_min 0.4141
_exptl_absorpt_correction_type multi-scan
_exptl_absorpt_process_details '(SADABS; Sheldrick, 1996)'
_exptl_crystal_colour blue
_exptl_crystal_density_diffrn 1.987
_exptl_crystal_density_meas ?
_exptl_crystal_density_method 'not measured'
_exptl_crystal_description block
_exptl_crystal_F_000 960
_exptl_crystal_size_max 0.39
_exptl_crystal_size_mid 0.25
_exptl_crystal_size_min 0.21
_refine_diff_density_max 0.438
_refine_diff_density_min -0.576
_refine_diff_density_rms 0.079
_refine_ls_extinction_coef 0.0018(4)
_refine_ls_extinction_expression Fc^*^=kFc[1+0.001xFc^2^\l^3^/sin(2\q)]^-1/4^
_refine_ls_extinction_method SHELXL
_refine_ls_goodness_of_fit_ref 1.074
_refine_ls_hydrogen_treatment constr
_refine_ls_matrix_type full
_refine_ls_number_parameters 115
_refine_ls_number_reflns 1405
_refine_ls_number_restraints 0
_refine_ls_restrained_S_all 1.074
_refine_ls_R_factor_all 0.0337
_refine_ls_R_factor_gt 0.0297
_refine_ls_shift/su_max 0.001
_refine_ls_shift/su_mean 0.000
_refine_ls_structure_factor_coef Fsqd
_refine_ls_weighting_details 'calc w=1/[\s^2^(Fo^2^)+(0.0417P)^2^+3.3268P] where P=(Fo^2^+2Fc^2^)/3'
_refine_ls_weighting_scheme calc
_refine_ls_wR_factor_gt 0.0813
_refine_ls_wR_factor_ref 0.0847
_reflns_number_gt 1267
_reflns_number_total 1405
_reflns_threshold_expression I>2\s(I)
_cod_data_source_file ic101278w_si_002_1.cif
_cod_data_source_block 1
_cod_depositor_comments
;
The following automatic conversions were performed:

'_symmetry_cell_setting' value 'Orthorhombic' changed to
'orthorhombic' according to the built-in table from CIF Core
dictionary named 'cif_core.dic' version 2.4.1 from 2010-06-29.

Automatic conversion script
Id: cif_fix_values 1646 2011-03-28 12:23:43Z adriana 

The following automatic conversions were performed:

'_exptl_crystal_density_meas' value 'none' was changed to '?' - the
value is perceived as not measured.

Automatic conversion script
Id: cif_fix_values 3008 2015-01-20 13:52:24Z robertas 
;
_cod_original_formula_sum 'C4 H7 Cu O7.50'
_cod_database_code 4316821

loop_
_symmetry_equiv_pos_as_xyz
'x, y, z'
'-x+1/2, -y+1/2, z+1/2'
'-x, y, -z+1/2'
'x+1/2, -y+1/2, -z'
'-x, -y, -z'
'x-1/2, y-1/2, -z-1/2'
'x, -y, z-1/2'
'-x-1/2, y-1/2, z'

loop_
_atom_site_label
_atom_site_type_symbol
_atom_site_fract_x
_atom_site_fract_y
_atom_site_fract_z
_atom_site_U_iso_or_equiv
_atom_site_adp_type
_atom_site_occupancy
_atom_site_symmetry_multiplicity
_atom_site_calc_flag
_atom_site_refinement_flags
_atom_site_disorder_assembly
_atom_site_disorder_group
Cu1 Cu 0.23036(5) 0.76880(4) 0.409305(19) 0.02435(18) Uani 1 1 d . . .
C1 C 0.4251(4) 0.6266(3) 0.53083(17) 0.0246(7) Uani 1 1 d . . .
C2 C 0.4010(4) 0.5757(3) 0.60551(17) 0.0288(7) Uani 1 1 d . . .
H2A H 0.3330 0.5006 0.6087 0.035 Uiso 1 1 calc R . .
C3 C 0.4112(4) 0.7934(3) 0.66179(16) 0.0280(7) Uani 1 1 d . . .
C4 C 0.3939(4) 0.6555(3) 0.66864(17) 0.0296(7) Uani 1 1 d . . .
H4A H 0.3216 0.6266 0.7080 0.036 Uiso 1 1 calc R . .
O1 O 0.2997(3) 0.6145(2) 0.49036(12) 0.0331(6) Uani 1 1 d . . .
O1W O 0.0000 0.4446(3) 0.2500 0.0573(11) Uani 1 2 d S . .
H1WA H 0.0645 0.4943 0.2277 0.069 Uiso 0.50 1 d PR . .
H1WB H -0.0645 0.4943 0.2723 0.069 Uiso 0.50 1 d PR . .
O2 O 0.5660(3) 0.6775(2) 0.51494(11) 0.0282(5) Uani 1 1 d . . .
O3 O 0.5409(3) 0.8363(2) 0.62988(13) 0.0316(5) Uani 1 1 d . . .
O4 O 0.2937(3) 0.8547(2) 0.68883(14) 0.0393(6) Uani 1 1 d . . .
O5 O 0.5445(3) 0.5835(2) 0.65394(11) 0.0309(5) Uani 1 1 d . . .
O6 O 0.3991(4) 0.8961(2) 0.44026(17) 0.0508(7) Uani 1 1 d . . .
H6A H 0.4674 0.8817 0.4747 0.061 Uiso 1 1 d R . .
H6B H 0.4025 0.9647 0.4190 0.061 Uiso 1 1 d R . .
O7 O 0.3840(4) 0.7069(3) 0.33198(16) 0.0555(8) Uani 1 1 d . . .
H7A H 0.4437 0.6429 0.3386 0.067 Uiso 1 1 d R . .
H7B H 0.3898 0.7446 0.2924 0.067 Uiso 1 1 d R . .

loop_
_atom_site_aniso_label
_atom_site_aniso_U_11
_atom_site_aniso_U_22
_atom_site_aniso_U_33
_atom_site_aniso_U_23
_atom_site_aniso_U_13
_atom_site_aniso_U_12
Cu1 0.0197(3) 0.0261(3) 0.0273(3) -0.00043(15) 0.00072(15) -0.00132(15)
C1 0.0275(18) 0.0160(15) 0.0304(16) -0.0006(12) -0.0040(14) 0.0041(12)
C2 0.0278(18) 0.0259(17) 0.0328(17) 0.0080(13) -0.0035(14) -0.0025(14)
C3 0.0276(18) 0.0349(18) 0.0217(16) 0.0002(13) -0.0018(13) 0.0057(15)
C4 0.0247(17) 0.0372(18) 0.0270(16) 0.0088(14) 0.0029(13) 0.0007(14)
O1 0.0335(13) 0.0288(12) 0.0370(13) 0.0035(10) -0.0144(11) -0.0045(10)
O1W 0.068(3) 0.0292(19) 0.075(3) 0.000 -0.002(2) 0.000
O2 0.0257(12) 0.0331(12) 0.0258(12) 0.0029(9) -0.0022(9) -0.0004(10)
O3 0.0267(12) 0.0275(12) 0.0406(13) -0.0008(10) 0.0066(11) 0.0006(10)
O4 0.0335(14) 0.0440(15) 0.0404(14) 0.0020(12) 0.0113(11) 0.0118(12)
O5 0.0326(14) 0.0301(12) 0.0300(12) 0.0061(9) -0.0062(10) 0.0050(10)
O6 0.0432(17) 0.0405(15) 0.0688(19) 0.0030(14) -0.0078(14) -0.0046(13)
O7 0.0486(18) 0.071(2) 0.0473(17) 0.0003(15) 0.0058(14) 0.0135(16)

loop_
_atom_type_symbol
_atom_type_description
_atom_type_scat_dispersion_real
_atom_type_scat_dispersion_imag
_atom_type_scat_source
C C 0.0033 0.0016 'International Tables Vol C Tables 4.2.6.8 and 6.1.1.4'
H H 0.0000 0.0000 'International Tables Vol C Tables 4.2.6.8 and 6.1.1.4'
O O 0.0106 0.0060 'International Tables Vol C Tables 4.2.6.8 and 6.1.1.4'
Cu Cu 0.3201 1.2651 'International Tables Vol C Tables 4.2.6.8 and 6.1.1.4'

loop_
_geom_angle_atom_site_label_1
_geom_angle_atom_site_label_2
_geom_angle_atom_site_label_3
_geom_angle
_geom_angle_site_symmetry_1
_geom_angle_site_symmetry_3
_geom_angle_publ_flag
O7 Cu1 O2 176.38(12) . 4_466 ?
O7 Cu1 O6 93.07(14) . . ?
O2 Cu1 O6 90.55(12) 4_466 . ?
O7 Cu1 O3 88.87(13) . 4_466 ?
O2 Cu1 O3 87.59(11) 4_466 4_466 ?
O6 Cu1 O3 170.57(11) . 4_466 ?
O7 Cu1 O1 94.99(13) . . ?
O2 Cu1 O1 84.25(11) 4_466 . ?
O6 Cu1 O1 99.45(12) . . ?
O3 Cu1 O1 89.57(10) 4_466 . ?
O1 C1 O2 125.7(3) . . ?
O1 C1 C2 115.2(3) . . ?
O2 C1 C2 119.1(3) . . ?
O5 C2 C4 59.2(2) . . ?
O5 C2 C1 117.5(3) . . ?
C4 C2 C1 121.8(3) . . ?
O5 C2 H2A 115.5 . . ?
C4 C2 H2A 115.5 . . ?
C1 C2 H2A 115.5 . . ?
O4 C3 O3 125.4(3) . . ?
O4 C3 C4 115.9(3) . . ?
O3 C3 C4 118.7(3) . . ?
O5 C4 C2 59.4(2) . . ?
O5 C4 C3 117.1(3) . . ?
C2 C4 C3 121.2(3) . . ?
O5 C4 H4A 115.8 . . ?
C2 C4 H4A 115.8 . . ?
C3 C4 H4A 115.8 . . ?
C1 O1 Cu1 120.1(2) . . ?
H1WA O1W H1WB 100.5 . . ?
C1 O2 Cu1 121.2(2) . 4_566 ?
C3 O3 Cu1 123.1(2) . 4_566 ?
C4 O5 C2 61.4(2) . . ?
Cu1 O6 H6A 120.0 . . ?
Cu1 O6 H6B 120.0 . . ?
H6A O6 H6B 120.0 . . ?
Cu1 O7 H7A 120.0 . . ?
Cu1 O7 H7B 119.9 . . ?
H7A O7 H7B 120.0 . . ?

loop_
_geom_bond_atom_site_label_1
_geom_bond_atom_site_label_2
_geom_bond_distance
_geom_bond_site_symmetry_2
_geom_bond_publ_flag
Cu1 O7 1.997(3) . ?
Cu1 O2 1.999(3) 4_466 ?
Cu1 O6 2.001(3) . ?
Cu1 O3 2.009(3) 4_466 ?
Cu1 O1 2.334(3) . ?
C1 O1 1.242(4) . ?
C1 O2 1.265(4) . ?
C1 C2 1.517(4) . ?
C2 O5 1.441(4) . ?
C2 C4 1.471(5) . ?
C2 H2A 0.9800 . ?
C3 O4 1.243(4) . ?
C3 O3 1.264(4) . ?
C3 C4 1.521(5) . ?
C4 O5 1.439(4) . ?
C4 H4A 0.9800 . ?
O1W H1WA 0.8499 . ?
O1W H1WB 0.8499 . ?
O2 Cu1 1.999(3) 4_566 ?
O3 Cu1 2.009(3) 4_566 ?
O6 H6A 0.8499 . ?
O6 H6B 0.8500 . ?
O7 H7A 0.8500 . ?
O7 H7B 0.8500 . ?

loop_
_geom_torsion_atom_site_label_1
_geom_torsion_atom_site_label_2
_geom_torsion_atom_site_label_3
_geom_torsion_atom_site_label_4
_geom_torsion
_geom_torsion_site_symmetry_1
_geom_torsion_site_symmetry_2
_geom_torsion_site_symmetry_3
_geom_torsion_site_symmetry_4
_geom_torsion_publ_flag
O1 C1 C2 O5 177.9(3) . . . . ?
O2 C1 C2 O5 -2.7(4) . . . . ?
O1 C1 C2 C4 -112.9(3) . . . . ?
O2 C1 C2 C4 66.5(4) . . . . ?
C1 C2 C4 O5 -105.3(3) . . . . ?
O5 C2 C4 C3 105.1(3) . . . . ?
C1 C2 C4 C3 -0.2(5) . . . . ?
O4 C3 C4 O5 -165.3(3) . . . . ?
O3 C3 C4 O5 14.6(4) . . . . ?
O4 C3 C4 C2 125.8(3) . . . . ?
O3 C3 C4 C2 -54.3(4) . . . . ?
O2 C1 O1 Cu1 -36.6(4) . . . . ?
C2 C1 O1 Cu1 142.7(2) . . . . ?
O7 Cu1 O1 C1 87.6(3) . . . . ?
O2 Cu1 O1 C1 -95.9(3) 4_466 . . . ?
O6 Cu1 O1 C1 -6.3(3) . . . . ?
O3 Cu1 O1 C1 176.4(2) 4_466 . . . ?
O1 C1 O2 Cu1 163.1(2) . . . 4_566 ?
C2 C1 O2 Cu1 -16.2(4) . . . 4_566 ?
O4 C3 O3 Cu1 177.6(2) . . . 4_566 ?
C4 C3 O3 Cu1 -2.3(4) . . . 4_566 ?
C3 C4 O5 C2 -112.0(3) . . . . ?
C1 C2 O5 C4 112.4(3) . . . . ?
